data_2244020
loop_
_publ_author_name
'Rakhmonova, Dilnoza'
'Gapurova, Lobar'
'Razzoqova, Surayyo'
'Kadirova, Shakhnoza'
'Torambetov, Batirbay'
'Kadirova, Zukhra'
'Shishkina, Svitlana'

_publ_section_title
;
 5-Amino-1<i>H</i>-benzimidazole-2(3<i>H</i>)-thione: molecular, crystal
 structure and Hirshfeld surface analysis
;
_journal_coeditor_code EX2051
_journal_issue 2
_journal_name_full 'Acta Crystallographica Section E'
_journal_page_first 231
_journal_page_last 234
_journal_paper_doi 10.1107/S2056989022000792
_journal_volume 78
_journal_year 2022
_chemical_formula_iupac 'C7 H7 N3 S'
_chemical_formula_moiety 'C7 H7 N3 S'
_chemical_formula_sum 'C7 H7 N3 S'
_chemical_formula_weight 165.22
_chemical_name_systematic
;
5-Amino-1<i>H</i>-benzimidazole-2(3<i>H</i>)-thione
;
_space_group_crystal_system monoclinic
_space_group_IT_number 15
_space_group_name_Hall '-C 2yc'
_space_group_name_H-M_alt 'C 1 2/c 1'
_atom_sites_solution_hydrogens difmap
_audit_creation_method SHELXL-2016/6
_cell_angle_alpha 90
_cell_angle_beta 91.974(8)
_cell_angle_gamma 90
_cell_formula_units_Z 16
_cell_length_a 16.1179(14)
_cell_length_b 11.8796(11)
_cell_length_c 16.5649(15)
_cell_measurement_reflns_used 2937
_cell_measurement_temperature 293(2)
_cell_measurement_theta_max 26.875
_cell_measurement_theta_min 3.486
_cell_volume 3169.9(5)
_computing_cell_refinement
;
CrysAlisPro (Rigaku OD, 2018)
;
_computing_data_collection
;
CrysAlisPro (Rigaku OD, 2018)
;
_computing_data_reduction
;
CrysAlisPro (Rigaku OD, 2018)
;
_computing_molecular_graphics
;
Mercury (Macrae <i>et al.</i>,  2020)
;
_computing_publication_material
;
<i>Olex2</i> (Dolomanov <i>et al.</i>,  2009)
;
_computing_structure_refinement
;
<i>SHELXL2016/6</i> (Sheldrick, 2015b)
;
_computing_structure_solution
;
<i>SHELXT2014/5</i> (Sheldrick, 2015a)
;
_diffrn_ambient_temperature 293(2)
_diffrn_detector_area_resol_mean 16.1827
_diffrn_measured_fraction_theta_full 0.998
_diffrn_measured_fraction_theta_max 0.998
_diffrn_measurement_device_type 'Xcalibur, Sapphire3'
_diffrn_measurement_method '\w scans'
_diffrn_radiation_type MoK\a
_diffrn_radiation_wavelength 0.71073
_diffrn_reflns_av_R_equivalents 0.0790
_diffrn_reflns_av_unetI/netI 0.0490
_diffrn_reflns_limit_h_max 18
_diffrn_reflns_limit_h_min -19
_diffrn_reflns_limit_k_max 14
_diffrn_reflns_limit_k_min -14
_diffrn_reflns_limit_l_max 19
_diffrn_reflns_limit_l_min -19
_diffrn_reflns_number 12390
_diffrn_reflns_theta_full 24.995
_diffrn_reflns_theta_max 24.995
_diffrn_reflns_theta_min 3.222
_diffrn_source 'Enhance (Mo) X-ray Source'
_exptl_absorpt_coefficient_mu 0.341
_exptl_absorpt_correction_T_max 1.00000
_exptl_absorpt_correction_T_min 0.37036
_exptl_absorpt_correction_type multi-scan
_exptl_absorpt_process_details
;
(CrysAlisPro; Rigaku OD, 2018)
;
_exptl_crystal_colour colorless
_exptl_crystal_density_diffrn 1.385
_exptl_crystal_description plate
_exptl_crystal_F_000 1376
_exptl_crystal_size_max 0.800
_exptl_crystal_size_mid 0.260
_exptl_crystal_size_min 0.080
_refine_diff_density_max 0.334
_refine_diff_density_min -0.271
_refine_ls_extinction_method none
_refine_ls_goodness_of_fit_ref 1.054
_refine_ls_hydrogen_treatment refall
_refine_ls_matrix_type full
_refine_ls_number_parameters 255
_refine_ls_number_reflns 2787
_refine_ls_number_restraints 0
_refine_ls_restrained_S_all 1.054
_refine_ls_R_factor_all 0.0593
_refine_ls_R_factor_gt 0.0518
_refine_ls_shift/su_max 0.001
_refine_ls_shift/su_mean 0.000
_refine_ls_structure_factor_coef Fsqd
_refine_ls_weighting_details 'w=1/[\s^2^(Fo^2^)+(0.0719P)^2^+1.8442P] where P=(Fo^2^+2Fc^2^)/3'
_refine_ls_weighting_scheme calc
_refine_ls_wR_factor_gt 0.1305
_refine_ls_wR_factor_ref 0.1375
_reflns_number_gt 2417
_reflns_number_total 2787
_reflns_threshold_expression 'I > 2\s(I)'
_cod_data_source_file ex2051sup1.cif
_cod_data_source_block I
_cod_original_sg_symbol_H-M 'C 2/c'
_cod_database_code 2244020
_shelx_space_group_comment
;
The symmetry employed for this shelxl refinement is uniquely defined
by the following loop, which should always be used as a source of
symmetry information in preference to the above space-group names.
They are only intended as comments.
;
_shelx_estimated_absorpt_t_min 0.772
_shelx_estimated_absorpt_t_max 0.973

loop_
_space_group_symop_operation_xyz
'x, y, z'
'-x, y, -z+1/2'
'x+1/2, y+1/2, z'
'-x+1/2, y+1/2, -z+1/2'
'-x, -y, -z'
'x, -y, z-1/2'
'-x+1/2, -y+1/2, -z'
'x+1/2, -y+1/2, z-1/2'

loop_
_atom_site_type_symbol
_atom_site_label
_atom_site_fract_x
_atom_site_fract_y
_atom_site_fract_z
_atom_site_U_iso_or_equiv
_atom_site_adp_type
_atom_site_calc_flag
_atom_site_occupancy
_atom_site_disorder_assembly
_atom_site_disorder_group
S S1B 0.37352(5) 0.24474(6) 0.14471(5) 0.0546(3) Uani d 1 . .
N N1B 0.44866(14) 0.44339(17) 0.11231(14) 0.0388(5) Uani d 1 . .
H H1NB 0.402(2) 0.477(3) 0.098(2) 0.060(9) Uiso d 1 . .
N N2B 0.53394(13) 0.31429(19) 0.15625(14) 0.0406(5) Uani d 1 . .
H H2NB 0.5498(18) 0.248(2) 0.1694(18) 0.048(8) Uiso d 1 . .
N N3B 0.66860(17) 0.7248(2) 0.07344(15) 0.0425(6) Uani d 1 . .
H H3NC 0.6461(19) 0.754(2) 0.031(2) 0.047(9) Uiso d 1 . .
H H3ND 0.721(2) 0.729(2) 0.0726(18) 0.049(9) Uiso d 1 . .
C C1B 0.52713(14) 0.4917(2) 0.11265(14) 0.0345(6) Uani d 1 . .
C C2B 0.55387(16) 0.5967(2) 0.08966(15) 0.0365(6) Uani d 1 . .
H H2B 0.5159(17) 0.655(2) 0.0704(16) 0.049(8) Uiso d 1 . .
C C3B 0.63884(15) 0.6175(2) 0.09525(14) 0.0360(6) Uani d 1 . .
C C4B 0.69335(17) 0.5355(2) 0.12677(17) 0.0428(6) Uani d 1 . .
H H4B 0.748(2) 0.556(2) 0.1314(18) 0.051(8) Uiso d 1 . .
C C5B 0.66596(17) 0.4308(2) 0.15038(18) 0.0449(7) Uani d 1 . .
H H5B 0.699(2) 0.378(3) 0.174(2) 0.063(9) Uiso d 1 . .
C C6B 0.58190(15) 0.4093(2) 0.14187(15) 0.0365(6) Uani d 1 . .
C C7B 0.45329(16) 0.3353(2) 0.13759(15) 0.0382(6) Uani d 1 . .
S S1A 0.60205(5) 1.05022(6) 0.13822(4) 0.0479(3) Uani d 1 . .
N N1A 0.63692(14) 0.85370(18) 0.21461(13) 0.0397(5) Uani d 1 . .
H H1NA 0.6481(17) 0.819(3) 0.1755(18) 0.044(8) Uiso d 1 . .
N N2A 0.59495(13) 0.9834(2) 0.29505(13) 0.0383(5) Uani d 1 . .
H H2NA 0.5855(18) 1.049(3) 0.3087(18) 0.046(8) Uiso d 1 . .
N N3A 0.69384(16) 0.57892(19) 0.43321(16) 0.0420(6) Uani d 1 . .
H H3NA 0.737(2) 0.556(3) 0.411(2) 0.061(11) Uiso d 1 . .
H H3NB 0.705(2) 0.580(3) 0.486(2) 0.067(10) Uiso d 1 . .
C C1A 0.63986(15) 0.8070(2) 0.29109(14) 0.0343(6) Uani d 1 . .
C C2A 0.66733(16) 0.7028(2) 0.31939(16) 0.0382(6) Uani d 1 . .
H H2A 0.6856(16) 0.644(2) 0.2830(17) 0.044(7) Uiso d 1 . .
C C3A 0.66781(15) 0.6855(2) 0.40200(15) 0.0354(6) Uani d 1 . .
C C4A 0.63934(17) 0.7692(2) 0.45370(17) 0.0421(6) Uani d 1 . .
H H4A 0.6398(18) 0.753(2) 0.5104(19) 0.050(8) Uiso d 1 . .
C C5A 0.61082(18) 0.8722(2) 0.42509(16) 0.0432(6) Uani d 1 . .
H H5A 0.5872(16) 0.927(2) 0.4604(16) 0.039(7) Uiso d 1 . .
C C6A 0.61262(15) 0.8897(2) 0.34291(15) 0.0344(5) Uani d 1 . .
C C7A 0.61113(15) 0.9613(2) 0.21741(15) 0.0373(6) Uani d 1 . .

loop_
_atom_site_aniso_label
_atom_site_aniso_U_11
_atom_site_aniso_U_22
_atom_site_aniso_U_33
_atom_site_aniso_U_12
_atom_site_aniso_U_13
_atom_site_aniso_U_23
S1B 0.0502(5) 0.0400(4) 0.0723(6) -0.0110(3) -0.0143(4) 0.0145(3)
N1B 0.0347(12) 0.0318(11) 0.0493(13) 0.0011(9) -0.0089(10) 0.0041(10)
N2B 0.0421(12) 0.0278(12) 0.0514(13) 0.0040(9) -0.0072(10) 0.0060(10)
N3B 0.0432(14) 0.0435(14) 0.0408(13) -0.0074(11) 0.0015(11) 0.0010(11)
C1B 0.0343(13) 0.0337(13) 0.0350(12) 0.0000(10) -0.0058(10) -0.0007(10)
C2B 0.0388(14) 0.0304(13) 0.0399(13) 0.0032(11) -0.0035(11) 0.0005(11)
C3B 0.0421(14) 0.0340(13) 0.0320(12) -0.0014(11) 0.0004(11) -0.0065(10)
C4B 0.0343(14) 0.0460(16) 0.0477(15) 0.0009(12) -0.0031(12) -0.0043(12)
C5B 0.0383(15) 0.0410(15) 0.0546(16) 0.0082(12) -0.0109(13) 0.0001(13)
C6B 0.0379(13) 0.0321(13) 0.0391(13) 0.0036(11) -0.0056(11) 0.0005(11)
C7B 0.0439(14) 0.0322(13) 0.0379(13) -0.0004(11) -0.0069(11) 0.0027(11)
S1A 0.0595(5) 0.0385(4) 0.0459(4) 0.0055(3) 0.0033(3) 0.0090(3)
N1A 0.0565(14) 0.0307(12) 0.0322(11) 0.0023(10) 0.0034(10) -0.0023(10)
N2A 0.0462(13) 0.0302(12) 0.0384(12) 0.0063(10) 0.0006(10) -0.0047(10)
N3A 0.0443(14) 0.0378(13) 0.0432(13) -0.0024(10) -0.0074(12) 0.0044(11)
C1A 0.0376(13) 0.0309(13) 0.0342(12) -0.0024(10) -0.0023(10) -0.0008(10)
C2A 0.0455(15) 0.0297(13) 0.0392(14) -0.0013(11) -0.0011(11) -0.0038(11)
C3A 0.0358(13) 0.0318(13) 0.0383(13) -0.0060(10) -0.0054(10) 0.0000(11)
C4A 0.0474(15) 0.0447(15) 0.0338(14) -0.0055(12) -0.0048(12) 0.0008(12)
C5A 0.0542(16) 0.0397(15) 0.0354(14) 0.0016(12) -0.0008(12) -0.0068(12)
C6A 0.0358(13) 0.0305(13) 0.0368(13) 0.0002(10) -0.0024(10) -0.0014(10)
C7A 0.0355(13) 0.0330(13) 0.0430(15) -0.0003(10) -0.0017(11) -0.0011(11)

loop_
_atom_type_symbol
_atom_type_description
_atom_type_scat_dispersion_real
_atom_type_scat_dispersion_imag
_atom_type_scat_source
C C 0.0033 0.0016 'International Tables Vol C Tables 4.2.6.8 and 6.1.1.4'
H H 0.0000 0.0000 'International Tables Vol C Tables 4.2.6.8 and 6.1.1.4'
N N 0.0061 0.0033 'International Tables Vol C Tables 4.2.6.8 and 6.1.1.4'
S S 0.1246 0.1234 'International Tables Vol C Tables 4.2.6.8 and 6.1.1.4'

loop_
_geom_angle_atom_site_label_1
_geom_angle_atom_site_label_2
_geom_angle_atom_site_label_3
_geom_angle_site_symmetry_1
_geom_angle_site_symmetry_3
_geom_angle
_geom_angle_publ_flag
C7B N1B C1B . . 110.5(2) ?
C7B N1B H1NB . . 124(2) ?
C1B N1B H1NB . . 125(2) ?
C7B N2B C6B . . 110.3(2) ?
C7B N2B H2NB . . 121(2) ?
C6B N2B H2NB . . 129(2) ?
C3B N3B H3NC . . 116(2) ?
C3B N3B H3ND . . 114(2) ?
H3NC N3B H3ND . . 111(3) ?
C2B C1B N1B . . 131.8(2) ?
C2B C1B C6B . . 122.1(2) ?
N1B C1B C6B . . 106.1(2) ?
C1B C2B C3B . . 117.3(2) ?
C1B C2B H2B . . 122.3(17) ?
C3B C2B H2B . . 120.4(17) ?
C2B C3B C4B . . 120.3(2) ?
C2B C3B N3B . . 119.0(2) ?
C4B C3B N3B . . 120.6(2) ?
C5B C4B C3B . . 122.0(3) ?
C5B C4B H4B . . 122.1(18) ?
C3B C4B H4B . . 115.9(18) ?
C4B C5B C6B . . 117.4(3) ?
C4B C5B H5B . . 124(2) ?
C6B C5B H5B . . 119(2) ?
C5B C6B N2B . . 132.9(2) ?
C5B C6B C1B . . 120.8(2) ?
N2B C6B C1B . . 106.3(2) ?
N2B C7B N1B . . 106.8(2) ?
N2B C7B S1B . . 126.69(19) ?
N1B C7B S1B . . 126.5(2) ?
C7A N1A C1A . . 110.5(2) ?
C7A N1A H1NA . . 127(2) ?
C1A N1A H1NA . . 122(2) ?
C7A N2A C6A . . 110.3(2) ?
C7A N2A H2NA . . 119(2) ?
C6A N2A H2NA . . 129(2) ?
C3A N3A H3NA . . 111(2) ?
C3A N3A H3NB . . 113(2) ?
H3NA N3A H3NB . . 108(3) ?
N1A C1A C6A . . 106.3(2) ?
N1A C1A C2A . . 131.8(2) ?
C6A C1A C2A . . 121.8(2) ?
C3A C2A C1A . . 117.2(2) ?
C3A C2A H2A . . 120.9(16) ?
C1A C2A H2A . . 122.0(16) ?
C2A C3A C4A . . 120.6(2) ?
C2A C3A N3A . . 118.8(2) ?
C4A C3A N3A . . 120.5(2) ?
C5A C4A C3A . . 122.0(3) ?
C5A C4A H4A . . 120.0(17) ?
C3A C4A H4A . . 118.0(17) ?
C6A C5A C4A . . 117.0(3) ?
C6A C5A H5A . . 121.3(16) ?
C4A C5A H5A . . 121.6(16) ?
C5A C6A C1A . . 121.5(2) ?
C5A C6A N2A . . 132.3(2) ?
C1A C6A N2A . . 106.1(2) ?
N1A C7A N2A . . 106.7(2) ?
N1A C7A S1A . . 125.9(2) ?
N2A C7A S1A . . 127.3(2) ?

loop_
_geom_bond_atom_site_label_1
_geom_bond_atom_site_label_2
_geom_bond_site_symmetry_2
_geom_bond_distance
_geom_bond_publ_flag
S1B C7B . 1.684(3) ?
N1B C7B . 1.351(3) ?
N1B C1B . 1.389(3) ?
N1B H1NB . 0.88(3) ?
N2B C7B . 1.349(3) ?
N2B C6B . 1.393(3) ?
N2B H2NB . 0.85(3) ?
N3B C3B . 1.413(3) ?
N3B H3NC . 0.86(3) ?
N3B H3ND . 0.85(3) ?
C1B C2B . 1.378(4) ?
C1B C6B . 1.394(3) ?
C2B C3B . 1.391(4) ?
C2B H2B . 0.97(3) ?
C3B C4B . 1.401(4) ?
C4B C5B . 1.380(4) ?
C4B H4B . 0.92(3) ?
C5B C6B . 1.381(4) ?
C5B H5B . 0.90(3) ?
S1A C7A . 1.686(3) ?
N1A C7A . 1.346(3) ?
N1A C1A . 1.382(3) ?
N1A H1NA . 0.80(3) ?
N2A C7A . 1.347(3) ?
N2A C6A . 1.390(3) ?
N2A H2NA . 0.82(3) ?
N3A C3A . 1.426(3) ?
N3A H3NA . 0.84(4) ?
N3A H3NB . 0.89(4) ?
C1A C6A . 1.386(3) ?
C1A C2A . 1.390(4) ?
C2A C3A . 1.384(3) ?
C2A H2A . 0.98(3) ?
C3A C4A . 1.400(4) ?
C4A C5A . 1.385(4) ?
C4A H4A . 0.96(3) ?
C5A C6A . 1.378(4) ?
C5A H5A . 0.96(3) ?

loop_
_geom_hbond_atom_site_label_D
_geom_hbond_atom_site_label_H
_geom_hbond_atom_site_label_A
_geom_hbond_site_symmetry_A
_geom_hbond_distance_DH
_geom_hbond_distance_HA
_geom_hbond_distance_DA
_geom_hbond_angle_DHA
N1A H1NA N3B . 0.80(3) 2.06(3) 2.856(3) 176(3)
N2A H2NA S1B 2_665 0.82(3) 2.54(3) 3.295(2) 154(3)
N3A H3NA S1A 4_645 0.84(4) 2.75(4) 3.551(3) 159(3)
N3A H3NB C4B 6_566 0.89(4) 2.71(4) 3.483(4) 145(3)
N3A H3NB C5B 6_566 0.89(4) 2.81(4) 3.643(4) 155(3)
N1B H1NB N3A 2_655 0.88(3) 2.02(3) 2.884(3) 171(3)
N2B H2NB S1A 1_545 0.85(3) 2.56(3) 3.340(2) 153(3)
N3B H3NC S1B 5_665 0.86(3) 2.91(3) 3.672(3) 149(2)
N3B H3ND S1B 3 0.85(3) 2.70(3) 3.477(3) 153(3)
C5A H5A S1A 6_576 0.96(3) 2.96(3) 3.656(3) 130.2(19)
C5B H5B C1A 4_645 0.90(3) 2.78(3) 3.562(4) 147(3)

loop_
_geom_torsion_atom_site_label_1
_geom_torsion_atom_site_label_2
_geom_torsion_atom_site_label_3
_geom_torsion_atom_site_label_4
_geom_torsion_site_symmetry_1
_geom_torsion_site_symmetry_2
_geom_torsion_site_symmetry_3
_geom_torsion_site_symmetry_4
_geom_torsion
_geom_torsion_publ_flag
C7B N1B C1B C2B . . . . 177.4(3) ?
C7B N1B C1B C6B . . . . -1.7(3) ?
N1B C1B C2B C3B . . . . -177.8(2) ?
C6B C1B C2B C3B . . . . 1.2(4) ?
C1B C2B C3B C4B . . . . -2.9(4) ?
C1B C2B C3B N3B . . . . -179.0(2) ?
C2B C3B C4B C5B . . . . 2.4(4) ?
N3B C3B C4B C5B . . . . 178.5(3) ?
C3B C4B C5B C6B . . . . 0.0(4) ?
C4B C5B C6B N2B . . . . 177.3(3) ?
C4B C5B C6B C1B . . . . -1.8(4) ?
C7B N2B C6B C5B . . . . -179.4(3) ?
C7B N2B C6B C1B . . . . -0.3(3) ?
C2B C1B C6B C5B . . . . 1.2(4) ?
N1B C1B C6B C5B . . . . -179.6(2) ?
C2B C1B C6B N2B . . . . -178.1(2) ?
N1B C1B C6B N2B . . . . 1.2(3) ?
C6B N2B C7B N1B . . . . -0.8(3) ?
C6B N2B C7B S1B . . . . 179.5(2) ?
C1B N1B C7B N2B . . . . 1.5(3) ?
C1B N1B C7B S1B . . . . -178.68(19) ?
C7A N1A C1A C6A . . . . 1.4(3) ?
C7A N1A C1A C2A . . . . -175.1(3) ?
N1A C1A C2A C3A . . . . 174.9(3) ?
C6A C1A C2A C3A . . . . -1.1(4) ?
C1A C2A C3A C4A . . . . 1.8(4) ?
C1A C2A C3A N3A . . . . 178.6(2) ?
C2A C3A C4A C5A . . . . -0.8(4) ?
N3A C3A C4A C5A . . . . -177.6(2) ?
C3A C4A C5A C6A . . . . -0.8(4) ?
C4A C5A C6A C1A . . . . 1.5(4) ?
C4A C5A C6A N2A . . . . -174.7(3) ?
N1A C1A C6A C5A . . . . -177.5(2) ?
C2A C1A C6A C5A . . . . -0.6(4) ?
N1A C1A C6A N2A . . . . -0.4(3) ?
C2A C1A C6A N2A . . . . 176.5(2) ?
C7A N2A C6A C5A . . . . 176.0(3) ?
C7A N2A C6A C1A . . . . -0.7(3) ?
C1A N1A C7A N2A . . . . -1.8(3) ?
C1A N1A C7A S1A . . . . 177.73(19) ?
C6A N2A C7A N1A . . . . 1.6(3) ?
C6A N2A C7A S1A . . . . -177.99(19) ?

_cod_database_fobs_code 2244020
